data_9015772
loop_
_publ_author_name
'van Driel, M.'
'Verweel, H.'

_publ_section_title
;
 Ueber die Struktur der Tripelnitrite.
 _cod_database_code 1010259
;
_journal_name_full 'Zeitschrift fur Kristallographie'
_journal_page_first 308
_journal_page_last 314
_journal_volume 95
_journal_year 1936
_chemical_formula_sum 'Co H12 N9 O12'
_space_group_IT_number 202
_symmetry_space_group_name_Hall '-F 2 2 3'
_symmetry_space_group_name_H-M 'F m -3'
_cell_angle_alpha 90
_cell_angle_beta 90
_cell_angle_gamma 90
_cell_formula_units_Z 4
_cell_length_a 10.78
_cell_length_b 10.78
_cell_length_c 10.78
_cell_volume 1252.727
_database_code_amcsd 0017186
_exptl_crystal_density_diffrn 1.999
_cod_duplicate_entry 1010259
_cod_original_sg_symbol_H-M 'F m 3'
_cod_original_formula_sum 'N9 Co O12'
_cod_database_code 9015772
_amcsd_formula_title 'Co H12 N9 O12'

loop_
_space_group_symop_operation_xyz
x,y,z
x,1/2+y,1/2+z
1/2+x,y,1/2+z
1/2+x,1/2+y,z
z,x,-y
z,1/2+x,1/2-y
1/2+z,x,1/2-y
1/2+z,1/2+x,-y
z,-x,y
z,1/2-x,1/2+y
1/2+z,-x,1/2+y
1/2+z,1/2-x,y
-z,x,y
-z,1/2+x,1/2+y
1/2-z,x,1/2+y
1/2-z,1/2+x,y
-z,-x,-y
-z,1/2-x,1/2-y
1/2-z,-x,1/2-y
1/2-z,1/2-x,-y
y,-z,-x
y,1/2-z,1/2-x
1/2+y,-z,1/2-x
1/2+y,1/2-z,-x
-y,-z,x
-y,1/2-z,1/2+x
1/2-y,-z,1/2+x
1/2-y,1/2-z,x
-y,z,-x
-y,1/2+z,1/2-x
1/2-y,z,1/2-x
1/2-y,1/2+z,-x
y,z,x
y,1/2+z,1/2+x
1/2+y,z,1/2+x
1/2+y,1/2+z,x
x,-y,z
x,1/2-y,1/2+z
1/2+x,-y,1/2+z
1/2+x,1/2-y,z
-x,y,z
-x,1/2+y,1/2+z
1/2-x,y,1/2+z
1/2-x,1/2+y,z
x,y,-z
x,1/2+y,1/2-z
1/2+x,y,1/2-z
1/2+x,1/2+y,-z
-x,-y,-z
-x,1/2-y,1/2-z
1/2-x,-y,1/2-z
1/2-x,1/2-y,-z
-z,-x,y
-z,1/2-x,1/2+y
1/2-z,-x,1/2+y
1/2-z,1/2-x,y
-z,x,-y
-z,1/2+x,1/2-y
1/2-z,x,1/2-y
1/2-z,1/2+x,-y
z,-x,-y
z,1/2-x,1/2-y
1/2+z,-x,1/2-y
1/2+z,1/2-x,-y
z,x,y
z,1/2+x,1/2+y
1/2+z,x,1/2+y
1/2+z,1/2+x,y
-y,z,x
-y,1/2+z,1/2+x
1/2-y,z,1/2+x
1/2-y,1/2+z,x
y,z,-x
y,1/2+z,1/2-x
1/2+y,z,1/2-x
1/2+y,1/2+z,-x
y,-z,x
y,1/2-z,1/2+x
1/2+y,-z,1/2+x
1/2+y,1/2-z,x
-y,-z,-x
-y,1/2-z,1/2-x
1/2-y,-z,1/2-x
1/2-y,1/2-z,-x
-x,y,-z
-x,1/2+y,1/2-z
1/2-x,y,1/2-z
1/2-x,1/2+y,-z
x,-y,-z
x,1/2-y,1/2-z
1/2+x,-y,1/2-z
1/2+x,1/2-y,-z
-x,-y,z
-x,1/2-y,1/2+z
1/2-x,-y,1/2+z
1/2-x,1/2-y,z

loop_
_atom_site_label
_atom_site_type_symbol
_atom_site_fract_x
_atom_site_fract_y
_atom_site_fract_z
_atom_site_attached_hydrogens
N1 N 0.25000 0.25000 0.25000 4
N2 N 0.50000 0.50000 0.50000 4
Co1 Co 0.00000 0.00000 0.00000 0
N3 N 0.19500 0.00000 0.00000 0
O1 O 0.00000 0.23500 0.10000 0

loop_
_cod_changelog_entry_id
_cod_changelog_entry_author
_cod_changelog_entry_date
_cod_changelog_entry_text
1 'Vaitkus, Antanas' 2024-12-10T18:14:27+02:00
;
 Added the '_atom_site_type_symbol' data item and updated the
 '_chemical_formula_sum' data value to include the attached hydrogen atoms.
;

loop_
_cod_related_entry_id
_cod_related_entry_database
_cod_related_entry_code
1 AMCSD 0017186
